data_2001573
loop_
_publ_author_name
'Kresinski, R. A.'
'Fackler, Jnr, J. P.'

_publ_section_title
;Structure of
 diaquadibromobis(tetrahydrofuran)dilithium--tetrakis(methyleneoxydiphenylphosphinato)dimercury(II),
 [Hg(Br){CH~2~P(O)Ph~2~}~2~Li(H~2~O)(C~4~H~8~O)]~2~
;
_journal_issue 6
_journal_name_full 'Acta Crystallographica Section C'
_journal_page_first 1059
_journal_page_last 1061
_journal_paper_doi 10.1107/S0108270193000551
_journal_volume 49
_journal_year 1993
_chemical_formula_sum 'C60 H68 Br2 Hg2 Li2 O8 P4'
_chemical_formula_weight 1615.9574
_space_group_IT_number 2
_space_group_name_Hall '-P 1'
_space_group_name_H-M_alt 'P -1'
_symmetry_cell_setting triclinic
_symmetry_space_group_name_Hall '-P 1'
_symmetry_space_group_name_H-M 'P -1'
_cell_angle_alpha 63.42(2)
_cell_angle_beta 82.38(2)
_cell_angle_gamma 80.80(2)
_cell_formula_units_Z 2
_cell_length_a 10.253(3)
_cell_length_b 12.765(3)
_cell_length_c 13.407(3)
_cell_volume 1545.4(7)
_diffrn_radiation_type Mo
_diffrn_radiation_wavelength 0.71073
_exptl_absorpt_coefficient_mu 6.489
_exptl_crystal_density_diffrn 1.74
_exptl_crystal_F_000 783.84
_cod_data_source_file cr1029.cif
_cod_data_source_block cr1029_structure_1_of_1
_cod_depositor_comments
;
 Marking attached hydrogen atoms.

 Antanas Vaitkus,
 2017-03-24
;
_cod_original_cell_volume 1545.4(6)
_cod_database_code 2001573

loop_
_space_group_symop_id
_space_group_symop_operation_xyz
1 x,y,z
2 -x,-y,-z

loop_
_atom_site_label
_atom_site_fract_x
_atom_site_fract_y
_atom_site_fract_z
_atom_site_U_iso_or_equiv
_atom_site_attached_hydrogens
Hg .38450(10) .37140(10) .05800(10) .0420(10) 0
Br .66570(10) .23560(10) .05320(10) .00600(10) 0
P1 .2082(2) .2264(2) .2773(2) .0440(10) 0
P2 .2850(2) .4753(2) -.19550(10) .0370(10) 0
O1 .1035(5) .3258(4) .2568(4) .054(2) 0
O2 .1481(4) .5032(4) -.1566(4) .042(2) 0
O3 .1247(5) .5645(4) .0248(4) .051(2) 2
O4 .0802(6) .5619(5) .2613(5) .075(3) 0
C1 .3657(7) .2712(7) .2325(6) .053(4) 0
C2 .4010(6) .4802(6) -.1156(5) .043(3) 0
C3 .2071(7) .1284(6) .4241(5) .041(3) 0
C4 .0931(8) .1165(8) .4892(7) .076(4) 0
C5 .0854(10) .0418(8) .6015(7) .080(5) 0
C6 .1911(10) -.0234(7) .6529(7) .065(4) 0
C7 .3041(11) -.0125(10) .5937(8) .107(6) 0
C8 .3131(10) .0630(10) .4795(7) .102(6) 0
C9 .1836(7) .1424(6) .2053(5) .043(3) 0
C10 .2701(9) .0467(7) .2053(7) .066(5) 0
C11 .2448(11) -.0113(8) .1476(9) .085(6) 0
C12 .1379(12) .0216(9) .0864(8) .086(6) 0
C13 .0527(11) .1138(9) .0878(8) .086(5) 0
C14 .0734(9) .1747(7) .1450(7) .069(4) 0
C15 .3116(7) .3329(6) -.1996(6) .042(3) 0
C16 .3958(9) .2401(7) -.1353(7) .066(4) 0
C17 .4027(10) .1305(8) -.1379(8) .076(5) 0
C18 .3293(10) .1177(7) -.2073(8) .076(5) 0
C19 .2492(10) .2105(8) -.2744(9) .083(6) 0
C20 .2385(9) .3186(7) -.2695(8) .073(5) 0
C21 .3228(7) .5827(6) -.3370(5) .043(3) 0
C22 .4404(9) .5695(8) -.3926(7) .071(4) 0
C23 .4741(10) .6564(8) -.4973(7) .078(5) 0
C24 .3916(11) .7539(8) -.5453(7) .084(5) 0
C25 .2778(11) .7694(8) -.4924(8) .087(5) 0
C26 .2409(8) .6833(7) -.3869(7) .067(4) 0
C27 .1380(17) .4936(11) .3667(9) .149(9) 0
C28 .1864(18) .5716(14) .3981(14) .177(12) 0
C29 .165(3) .6841(14) .3093(15) .278(17) 0
C30 .1100(11) .6757(9) .2219(8) .094(6) 0
Li .0344(11) .4857(10) .1709(10) .045(5) 0
H1a .3819 .3182 .2680 .064 0
H1b .4298 .2027 .2532 .064 0
H2a .4866 .4582 -.1439 .051 0
H2b .3954 .5601 -.1258 .051 0
H4 .0135 .1623 .4555 .091 0
H5 .0013 .0370 .6435 .097 0
H6 .1852 -.0768 .7309 .078 0
H7 .3830 -.0575 .6294 .128 0
H8 .3983 .0683 .4391 .122 0
H10 .3481 .0215 .2463 .080 0
H11 .3049 -.0783 .1503 .103 0
H12 .1231 -.0186 .0439 .104 0
H13 -.0252 .1373 .0470 .104 0
H14 .0110 .2401 .1432 .084 0
H16 .4508 .2495 -.0879 .079 0
H17 .4599 .0645 -.0901 .091 0
H18 .3341 .0427 -.2089 .091 0
H19 .1993 .2023 -.3257 .099 0
H20 .1790 .3835 -.3158 .088 0
H22 .5006 .4993 -.3591 .085 0
H23 .5576 .6461 -.5356 .094 0
H24 .4150 .8130 -.6185 .101 0
H25 .2195 .8406 -.5268 .106 0
H26 .1573 .6954 -.3496 .080 0
H27A .2095 .4383 .3596 .180 0
H27b .0722 .4518 .4223 .180 0
H28a .2792 .5501 .4096 .210 0
H28b .1391 .5701 .4655 .210 0
H29a .1049 .7342 .3349 .333 0
H29b .2477 .7168 .2820 .333 0
H30a .1729 .6935 .1583 .114 0
H30b .0310 .7299 .2008 .114 0

loop_
_geom_angle_atom_site_label_1
_geom_angle_atom_site_label_2
_geom_angle_atom_site_label_3
_geom_angle
Br Hg C1 89.2(2)
C1 Hg C2 176.9(3)
O1 P1 C3 110.2(3)
O1 P1 C9 111.3(3)
C3 P1 C9 107.5(3)
O2 P2 C15 112.7(3)
O2 P2 C21 110.5(3)
C15 P2 C21 105.8(4)
P2 O2 Lia 147.6(6)
C27 O4 Li 121.5(8)
Hg C1 P1 111.4(4)
P1 C3 C4 120.4(5)
C4 C3 C8 113.9(7)
C4 C5 C6 121.4(8)
C6 C7 C8 121.6(9)
P1 C9 C10 124.0(7)
C10 C9 C14 117.4(9)
C10 C11 C12 122.5(10)
C12 C13 C14 122.6(11)
P2 C15 C16 124.2(8)
Br Hg C2 92.6(2)
O1 P1 C1 113.0(3)
C1 P1 C3 108.3(3)
C1 P1 C9 106.4(4)
O2 P2 C2 112.3(3)
C2 P2 C15 109.1(3)
C2 P2 C21 106.0(3)
P1 O1 Li 151.0(5)
C27 O4 C30 107.5(9)
C30 O4 Li 126.8(7)
Hg C2 P2 117.5(4)
P1 C3 C8 125.7(6)
C3 C4 C5 123.1(8)
C5 C6 C7 117.5(8)
C3 C8 C7 122.4(9)
P1 C9 C14 118.5(6)
C9 C10 C11 120.3(9)
C11 C12 C13 117.1(13)
C9 C14 C13 120.0(8)
P2 C15 C20 117.0(5)
C16 C15 C20 118.7(9)
C16 C17 C18 120.2(8)
C18 C19 C20 120.3(11)
P2 C21 C22 120.5(5)
C22 C21 C26 117.9(6)
C22 C23 C24 120.6(9)
C24 C25 C26 120.8(8)
O4 C27 C28 108.3(10)
C28 C29 C30 109.7(17)
O1 Li O3 115.2(7)
O3 Li O4 105.3(6)
O3 Li O2a 109.9(6)
C15 C16 C17 120.3(10)
C17 C18 C19 119.8(10)
C15 C20 C19 120.6(8)
P2 C21 C26 121.3(6)
C21 C22 C23 120.5(7)
C23 C24 C25 120.0(8)
C21 C26 C25 120.2(8)
C27 C28 C29 106.0(17)
O4 C30 C29 107.6(9)
O1 Li O4 100.9(6)
O1 Li O2a 110.6(6)
O4 Li O2a 114.7(7)

loop_
_geom_bond_atom_site_label_1
_geom_bond_atom_site_label_2
_geom_bond_distance
Hg Br 3.1270(10)
Hg C2 2.110(6)
P1 C1 1.740(7)
P1 C9 1.797(10)
P2 C2 1.728(8)
P2 C21 1.809(6)
O2 Lia 1.883(12)
O4 C27 1.436(14)
O4 Li 1.997(18)
C3 C8 1.341(11)
C5 C6 1.319(13)
C7 C8 1.397(12)
C9 C14 1.377(12)
C11 C12 1.354(17)
C13 C14 1.367(18)
C15 C20 1.363(15)
C17 C18 1.349(17)
C19 C20 1.397(16)
C21 C26 1.356(10)
C23 C24 1.330(13)
Hg C1 2.105(6)
P1 O1 1.472(5)
P1 C3 1.799(6)
P2 O2 1.477(4)
P2 C15 1.819(9)
O1 Li 1.909(11)
O3 Li 1.939(12)
O4 C30 1.377(13)
C3 C4 1.348(11)
C4 C5 1.375(11)
C6 C7 1.304(14)
C9 C10 1.390(12)
C10 C11 1.357(18)
C12 C13 1.355(16)
C15 C16 1.359(10)
C16 C17 1.406(15)
C18 C19 1.349(12)
C21 C22 1.360(11)
C22 C23 1.386(10)
C24 C25 1.318(15)
C25 C26 1.397(11)
C28 C29 1.40(2)
C27 C28 1.42(3)
C29 C30 1.42(3)
